data_2227486
loop_
_publ_author_name
'Roy, Tapashi G.'
'Hazari, Saroj K. S.'
'Barua, Kanak K.'
'Palit, Provi'
'Tiekink, Edward R. T.'

_publ_section_title
;
 3,10-<i>C</i>-<i>meso</i>-3,5,7,7,10,12,14,14-Octamethyl-4,11-diaza-1,8-diazoniacyclotetradecane
 bis(perchlorate)
;
_journal_coeditor_code HB5587
_journal_issue 9
_journal_name_full 'Acta Crystallographica Section E'
_journal_page_first o2196
_journal_page_last o2197
_journal_paper_doi 10.1107/S1600536810030217
_journal_volume 66
_journal_year 2010
_chemical_formula_iupac 'C18 H42 N4 2+, 2Cl O4 -'
_chemical_formula_moiety 'C18 H42 N4 2+, 2(Cl O4 -)'
_chemical_formula_sum 'C18 H42 Cl2 N4 O8'
_chemical_formula_weight 513.46
_chemical_name_systematic
;
3,10-<i>C</i>-<i>meso</i>-3,5,7,7,10,12,14,14-Octamethyl-4,11-diaza-1,8-
diazoniacyclotetradecane bis(perchlorate)
;
_space_group_IT_number 14
_symmetry_cell_setting monoclinic
_symmetry_space_group_name_Hall '-P 2ybc'
_symmetry_space_group_name_H-M 'P 1 21/c 1'
_atom_sites_solution_hydrogens geom
_atom_sites_solution_primary direct
_atom_sites_solution_secondary difmap
_audit_creation_method SHELXL-97
_cell_angle_alpha 90
_cell_angle_beta 102.088(5)
_cell_angle_gamma 90
_cell_formula_units_Z 4
_cell_length_a 8.868(2)
_cell_length_b 16.297(3)
_cell_length_c 17.754(5)
_cell_measurement_reflns_used 7813
_cell_measurement_temperature 98(2)
_cell_measurement_theta_max 30.4
_cell_measurement_theta_min 2.4
_cell_volume 2508.9(10)
_computing_cell_refinement 'CrystalClear (Molecular Structure Corporation & Rigaku, 2005)'
_computing_data_collection 'CrystalClear (Molecular Structure Corporation & Rigaku, 2005)'
_computing_data_reduction 'CrystalClear (Molecular Structure Corporation & Rigaku, 2005)'
_computing_molecular_graphics 'ORTEPII (Johnson, 1976) and DIAMOND (Brandenburg, 2006)'
_computing_publication_material 'publCIF (Westrip, 2010)'
_computing_structure_refinement 'SHELXL97 (Sheldrick, 2008)'
_computing_structure_solution 'SHELXS97 (Sheldrick, 2008)'
_diffrn_ambient_temperature 98(2)
_diffrn_measured_fraction_theta_full 0.993
_diffrn_measured_fraction_theta_max 0.993
_diffrn_measurement_device_type 'Rigaku AFC12\K/SATURN724'
_diffrn_measurement_method \w
_diffrn_radiation_monochromator graphite
_diffrn_radiation_source 'fine-focus sealed tube'
_diffrn_radiation_type MoK\a
_diffrn_radiation_wavelength 0.71073
_diffrn_reflns_av_R_equivalents 0.055
_diffrn_reflns_av_sigmaI/netI 0.021
_diffrn_reflns_limit_h_max 10
_diffrn_reflns_limit_h_min -10
_diffrn_reflns_limit_k_max 19
_diffrn_reflns_limit_k_min -19
_diffrn_reflns_limit_l_max 21
_diffrn_reflns_limit_l_min -21
_diffrn_reflns_number 54635
_diffrn_reflns_theta_full 25.0
_diffrn_reflns_theta_max 25.0
_diffrn_reflns_theta_min 2.4
_diffrn_standards_decay_% '< 1'
_diffrn_standards_interval_count 0
_diffrn_standards_number 0
_exptl_absorpt_coefficient_mu 0.307
_exptl_absorpt_correction_T_max 1
_exptl_absorpt_correction_T_min 0.695
_exptl_absorpt_correction_type multi-scan
_exptl_absorpt_process_details '(ABSCOR; Higashi, 1995)'
_exptl_crystal_colour yellow-orange
_exptl_crystal_density_diffrn 1.359
_exptl_crystal_density_method 'not measured'
_exptl_crystal_description Prism
_exptl_crystal_F_000 1104
_exptl_crystal_size_max 0.35
_exptl_crystal_size_mid 0.10
_exptl_crystal_size_min 0.03
_refine_diff_density_max 0.85
_refine_diff_density_min -0.73
_refine_ls_extinction_method none
_refine_ls_goodness_of_fit_ref 1.19
_refine_ls_hydrogen_treatment constr
_refine_ls_matrix_type full
_refine_ls_number_parameters 295
_refine_ls_number_reflns 4387
_refine_ls_number_restraints 2
_refine_ls_restrained_S_all 1.19
_refine_ls_R_factor_all 0.084
_refine_ls_R_factor_gt 0.078
_refine_ls_shift/su_max 0.001
_refine_ls_shift/su_mean 0.000
_refine_ls_structure_factor_coef Fsqd
_refine_ls_weighting_details 'calc w=1/[\s^2^(Fo^2^)+(0.128P)^2^+4.0207P] where P=(Fo^2^+2Fc^2^)/3'
_refine_ls_weighting_scheme calc
_refine_ls_wR_factor_gt 0.223
_refine_ls_wR_factor_ref 0.240
_reflns_number_gt 4279
_reflns_number_total 4387
_reflns_threshold_expression I>2\s(I)
_cod_data_source_file hb5587.cif
_cod_data_source_block I
_cod_original_sg_symbol_H-M 'P 21/c'
_cod_database_code 2227486
_cod_database_fobs_code 2227486

loop_
_symmetry_equiv_pos_as_xyz
'x, y, z'
'-x, y+1/2, -z+1/2'
'-x, -y, -z'
'x, -y-1/2, z-1/2'

loop_
_atom_site_type_symbol
_atom_site_label
_atom_site_fract_x
_atom_site_fract_y
_atom_site_fract_z
_atom_site_U_iso_or_equiv
_atom_site_adp_type
_atom_site_calc_flag
_atom_site_refinement_flags
_atom_site_occupancy
_atom_site_disorder_assembly
_atom_site_disorder_group
Cl Cl1 -0.11642(10) 0.18918(6) 0.58280(6) 0.0337(3) Uani d . 1 . .
Cl Cl2 0.40297(12) 0.32683(6) 0.27709(6) 0.0372(3) Uani d . 1 . .
O O1 -0.2173(4) 0.1783(4) 0.5090(2) 0.0900(17) Uani d . 1 . .
O O2 0.0398(3) 0.18064(16) 0.57180(16) 0.0351(6) Uani d . 1 . .
O O3 -0.1414(4) 0.2682(2) 0.6113(2) 0.0641(11) Uani d . 1 . .
O O4 -0.1502(6) 0.1294(3) 0.6341(3) 0.0955(17) Uani d . 1 . .
O O5 0.5140(4) 0.2692(2) 0.3177(2) 0.0593(9) Uani d . 1 . .
O O6 0.2511(4) 0.2976(2) 0.28141(18) 0.0506(8) Uani d . 1 . .
O O7 0.4141(4) 0.3316(2) 0.19821(18) 0.0551(9) Uani d . 1 . .
O O8 0.4289(4) 0.4058(2) 0.3127(2) 0.0608(10) Uani d . 1 . .
N N1 0.3158(3) 0.26608(17) 0.54123(17) 0.0251(6) Uani d . 1 . .
H H1N 0.2939 0.2296 0.5770 0.030 Uiso calc R 1 . .
H H2N 0.2306 0.2683 0.5015 0.030 Uiso calc R 1 . .
N N4 0.2753(3) 0.15534(18) 0.40857(16) 0.0253(6) Uani d D 1 . .
H H4N 0.2973 0.1951 0.3791 0.030 Uiso d D 1 . .
N N8 -0.0379(4) 0.18381(18) 0.38755(18) 0.0280(7) Uani d . 1 . .
H H8N -0.0926 0.1801 0.4261 0.034 Uiso calc R 1 . .
H H9N 0.0646 0.1883 0.4110 0.034 Uiso calc R 1 . .
N N11 0.1144(4) 0.35008(19) 0.42023(18) 0.0292(7) Uani d D 1 . .
H H11N 0.1560 0.3470 0.3795 0.035 Uiso d D 1 . .
C C2 0.4467(4) 0.2319(2) 0.5101(2) 0.0287(8) Uani d . 1 . .
H H2A 0.5392 0.2281 0.5523 0.034 Uiso calc R 1 . .
H H2B 0.4708 0.2698 0.4707 0.034 Uiso calc R 1 . .
C C3 0.4093(4) 0.1473(2) 0.4745(2) 0.0276(8) Uani d . 1 . .
H H3 0.5000 0.1284 0.4539 0.033 Uiso calc R 1 . .
C C3A 0.3788(5) 0.0843(2) 0.5324(2) 0.0347(9) Uani d . 1 . .
H H3A1 0.3546 0.0313 0.5066 0.052 Uiso calc R 1 . .
H H3A2 0.2915 0.1022 0.5542 0.052 Uiso calc R 1 . .
H H3A3 0.4706 0.0786 0.5738 0.052 Uiso calc R 1 . .
C C5 0.2380(4) 0.0798(2) 0.3613(2) 0.0284(8) Uani d . 1 . .
H H5 0.2272 0.0334 0.3966 0.034 Uiso calc R 1 . .
C C5A 0.3644(4) 0.0571(3) 0.3177(2) 0.0352(9) Uani d . 1 . .
H H5A1 0.4621 0.0487 0.3547 0.053 Uiso calc R 1 . .
H H5A2 0.3763 0.1016 0.2823 0.053 Uiso calc R 1 . .
H H5A3 0.3356 0.0064 0.2885 0.053 Uiso calc R 1 . .
C C6 0.0830(4) 0.0920(2) 0.3062(2) 0.0298(8) Uani d . 1 . .
H H6A 0.0640 0.0441 0.2713 0.036 Uiso calc R 1 . .
H H6B 0.0910 0.1409 0.2742 0.036 Uiso calc R 1 . .
C C7 -0.0589(4) 0.1032(2) 0.3428(2) 0.0277(8) Uani d . 1 . .
C C7A -0.0691(5) 0.0366(2) 0.4014(2) 0.0371(9) Uani d . 1 . .
H H7A1 -0.1593 0.0465 0.4239 0.056 Uiso calc R 1 . .
H H7A2 0.0244 0.0374 0.4421 0.056 Uiso calc R 1 . .
H H7A3 -0.0790 -0.0170 0.3759 0.056 Uiso calc R 1 . .
C C7B -0.2054(4) 0.1054(3) 0.2809(2) 0.0359(9) Uani d . 1 . .
H H7B1 -0.1974 0.1487 0.2436 0.054 Uiso calc R 1 . .
H H7B2 -0.2937 0.1165 0.3046 0.054 Uiso calc R 1 . .
H H7B3 -0.2199 0.0523 0.2544 0.054 Uiso calc R 1 . .
C C9 -0.0841(5) 0.2612(2) 0.3447(2) 0.0359(9) Uani d . 1 . .
H H9A -0.1952 0.2585 0.3205 0.043 Uiso calc R 1 . .
H H9B -0.0259 0.2667 0.3031 0.043 Uiso calc R 1 . .
C C10 -0.0545(5) 0.3363(2) 0.3968(3) 0.0388(10) Uani d . 1 . .
H H10 -0.0939 0.3240 0.4444 0.047 Uiso calc R 1 . .
C C10A -0.1490(5) 0.4068(3) 0.3556(4) 0.0603(15) Uani d . 1 . .
H H10A -0.1333 0.4557 0.3884 0.091 Uiso calc R 1 . .
H H10B -0.2585 0.3919 0.3444 0.091 Uiso calc R 1 . .
H H10C -0.1163 0.4184 0.3072 0.091 Uiso calc R 1 . .
C C12 0.1636(4) 0.4273(2) 0.4622(2) 0.0303(8) Uani d . 1 . .
H H12 0.0878 0.4406 0.4950 0.036 Uiso calc R 1 . .
C C12A 0.1744(5) 0.5016(2) 0.4101(2) 0.0382(9) Uani d . 1 . .
H H12A 0.0739 0.5111 0.3759 0.057 Uiso calc R 1 . .
H H12B 0.2516 0.4907 0.3792 0.057 Uiso calc R 1 . .
H H12C 0.2045 0.5503 0.4421 0.057 Uiso calc R 1 . .
C C13 0.3223(4) 0.4157(2) 0.5151(2) 0.0307(8) Uani d . 1 . .
H H13A 0.3547 0.4691 0.5398 0.037 Uiso calc R 1 . .
H H13B 0.3964 0.4017 0.4824 0.037 Uiso calc R 1 . .
C C14 0.3374(4) 0.3508(2) 0.5788(2) 0.0283(8) Uani d . 1 . .
C C14A 0.2108(4) 0.3575(2) 0.6251(2) 0.0303(8) Uani d . 1 . .
H H14A 0.1096 0.3539 0.5902 0.045 Uiso calc R 1 . .
H H14B 0.2198 0.4103 0.6522 0.045 Uiso calc R 1 . .
H H14C 0.2217 0.3127 0.6627 0.045 Uiso calc R 1 . .
C C14B 0.4963(4) 0.3570(2) 0.6320(2) 0.0324(8) Uani d . 1 . .
H H14D 0.5052 0.3157 0.6728 0.049 Uiso calc R 1 . .
H H14E 0.5095 0.4119 0.6550 0.049 Uiso calc R 1 . .
H H14F 0.5761 0.3474 0.6023 0.049 Uiso calc R 1 . .

loop_
_atom_site_aniso_label
_atom_site_aniso_U_11
_atom_site_aniso_U_22
_atom_site_aniso_U_33
_atom_site_aniso_U_12
_atom_site_aniso_U_13
_atom_site_aniso_U_23
Cl1 0.0281(5) 0.0333(5) 0.0438(6) -0.0019(3) 0.0170(4) -0.0056(4)
Cl2 0.0403(6) 0.0380(6) 0.0367(6) -0.0025(4) 0.0157(4) -0.0013(4)
O1 0.0288(18) 0.183(5) 0.060(2) 0.005(2) 0.0121(16) -0.045(3)
O2 0.0232(13) 0.0397(15) 0.0448(16) 0.0018(11) 0.0129(12) -0.0050(12)
O3 0.050(2) 0.0422(19) 0.108(3) -0.0004(15) 0.033(2) -0.0312(19)
O4 0.105(4) 0.058(2) 0.156(4) 0.017(2) 0.099(3) 0.041(3)
O5 0.054(2) 0.059(2) 0.064(2) 0.0037(16) 0.0102(17) 0.0140(17)
O6 0.0411(18) 0.065(2) 0.0484(18) -0.0130(15) 0.0167(14) -0.0025(15)
O7 0.066(2) 0.064(2) 0.0416(18) -0.0099(17) 0.0256(16) 0.0037(15)
O8 0.059(2) 0.048(2) 0.079(2) -0.0058(16) 0.0246(19) -0.0237(17)
N1 0.0215(14) 0.0253(15) 0.0294(15) -0.0008(11) 0.0076(12) -0.0010(12)
N4 0.0254(15) 0.0241(15) 0.0266(15) 0.0005(12) 0.0060(12) 0.0015(11)
N8 0.0244(15) 0.0257(16) 0.0331(16) 0.0010(11) 0.0038(12) -0.0012(12)
N11 0.0270(16) 0.0243(15) 0.0351(17) 0.0005(12) 0.0034(13) -0.0022(13)
C2 0.0209(16) 0.0318(19) 0.0351(19) -0.0021(14) 0.0100(14) -0.0056(15)
C3 0.0215(17) 0.0288(19) 0.0335(19) 0.0040(14) 0.0077(14) -0.0035(15)
C3A 0.042(2) 0.0269(19) 0.0326(19) 0.0072(16) 0.0011(16) 0.0004(15)
C5 0.0285(18) 0.0262(18) 0.0306(18) 0.0004(14) 0.0066(15) 0.0007(14)
C5A 0.033(2) 0.040(2) 0.033(2) 0.0050(16) 0.0093(16) -0.0067(16)
C6 0.0291(19) 0.0305(19) 0.0285(18) -0.0015(15) 0.0031(15) -0.0012(14)
C7 0.0265(18) 0.0245(18) 0.0322(18) -0.0002(14) 0.0063(15) -0.0017(14)
C7A 0.037(2) 0.029(2) 0.047(2) -0.0034(16) 0.0130(18) 0.0046(17)
C7B 0.030(2) 0.039(2) 0.037(2) -0.0044(16) 0.0045(16) -0.0062(17)
C9 0.0295(19) 0.0266(19) 0.046(2) 0.0020(15) -0.0040(17) 0.0040(16)
C10 0.029(2) 0.028(2) 0.057(3) 0.0031(15) 0.0028(18) -0.0041(18)
C10A 0.038(2) 0.036(2) 0.098(4) 0.0065(19) -0.009(3) -0.004(2)
C12 0.0304(19) 0.0231(18) 0.039(2) 0.0022(14) 0.0106(16) 0.0008(15)
C12A 0.042(2) 0.0270(19) 0.045(2) -0.0008(16) 0.0084(18) 0.0078(16)
C13 0.0320(19) 0.0232(18) 0.037(2) -0.0056(14) 0.0078(16) -0.0025(15)
C14 0.0271(18) 0.0242(18) 0.0342(19) -0.0027(14) 0.0077(15) -0.0041(14)
C14A 0.0298(19) 0.0287(18) 0.0336(19) 0.0019(14) 0.0095(15) -0.0044(15)
C14B 0.0285(19) 0.032(2) 0.035(2) -0.0031(15) 0.0044(15) -0.0068(15)

loop_
_atom_type_symbol
_atom_type_description
_atom_type_scat_dispersion_real
_atom_type_scat_dispersion_imag
_atom_type_scat_source
C C 0.0033 0.0016 'International Tables Vol C Tables 4.2.6.8 and 6.1.1.4'
H H 0.0000 0.0000 'International Tables Vol C Tables 4.2.6.8 and 6.1.1.4'
Cl Cl 0.1484 0.1585 'International Tables Vol C Tables 4.2.6.8 and 6.1.1.4'
N N 0.0061 0.0033 'International Tables Vol C Tables 4.2.6.8 and 6.1.1.4'
O O 0.0106 0.0060 'International Tables Vol C Tables 4.2.6.8 and 6.1.1.4'

loop_
_geom_angle_atom_site_label_1
_geom_angle_atom_site_label_2
_geom_angle_atom_site_label_3
_geom_angle_site_symmetry_1
_geom_angle_site_symmetry_3
_geom_angle
_geom_angle_publ_flag
O4 Cl1 O3 . . 109.1(3) ?
O4 Cl1 O1 . . 109.2(3) ?
O3 Cl1 O1 . . 108.9(3) ?
O4 Cl1 O2 . . 111.1(2) ?
O3 Cl1 O2 . . 111.18(19) ?
O1 Cl1 O2 . . 107.27(19) ?
O7 Cl2 O8 . . 110.3(2) ?
O7 Cl2 O5 . . 110.3(2) ?
O8 Cl2 O5 . . 109.6(2) ?
O7 Cl2 O6 . . 109.1(2) ?
O8 Cl2 O6 . . 109.7(2) ?
O5 Cl2 O6 . . 107.8(2) ?
C2 N1 C14 . . 117.5(3) ?
C2 N1 H1N . . 107.9 ?
C14 N1 H1N . . 107.9 ?
C2 N1 H2N . . 107.9 ?
C14 N1 H2N . . 107.9 ?
H1N N1 H2N . . 107.2 ?
C5 N4 C3 . . 114.7(3) ?
C5 N4 H4N . . 109.0 ?
C3 N4 H4N . . 107.0 ?
C9 N8 C7 . . 118.3(3) ?
C9 N8 H8N . . 107.7 ?
C7 N8 H8N . . 107.7 ?
C9 N8 H9N . . 107.7 ?
C7 N8 H9N . . 107.7 ?
H8N N8 H9N . . 107.1 ?
C12 N11 C10 . . 116.3(3) ?
C12 N11 H11N . . 109.5 ?
C10 N11 H11N . . 109.5 ?
N1 C2 C3 . . 111.9(3) ?
N1 C2 H2A . . 109.2 ?
C3 C2 H2A . . 109.2 ?
N1 C2 H2B . . 109.2 ?
C3 C2 H2B . . 109.2 ?
H2A C2 H2B . . 107.9 ?
N4 C3 C3A . . 111.4(3) ?
N4 C3 C2 . . 108.4(3) ?
C3A C3 C2 . . 112.7(3) ?
N4 C3 H3 . . 108.1 ?
C3A C3 H3 . . 108.1 ?
C2 C3 H3 . . 108.1 ?
C3 C3A H3A1 . . 109.5 ?
C3 C3A H3A2 . . 109.5 ?
H3A1 C3A H3A2 . . 109.5 ?
C3 C3A H3A3 . . 109.5 ?
H3A1 C3A H3A3 . . 109.5 ?
H3A2 C3A H3A3 . . 109.5 ?
N4 C5 C6 . . 108.5(3) ?
N4 C5 C5A . . 112.6(3) ?
C6 C5 C5A . . 111.4(3) ?
N4 C5 H5 . . 108.1 ?
C6 C5 H5 . . 108.1 ?
C5A C5 H5 . . 108.1 ?
C5 C5A H5A1 . . 109.5 ?
C5 C5A H5A2 . . 109.5 ?
H5A1 C5A H5A2 . . 109.5 ?
C5 C5A H5A3 . . 109.5 ?
H5A1 C5A H5A3 . . 109.5 ?
H5A2 C5A H5A3 . . 109.5 ?
C5 C6 C7 . . 116.9(3) ?
C5 C6 H6A . . 108.1 ?
C7 C6 H6A . . 108.1 ?
C5 C6 H6B . . 108.1 ?
C7 C6 H6B . . 108.1 ?
H6A C6 H6B . . 107.3 ?
C7B C7 C7A . . 110.3(3) ?
C7B C7 N8 . . 110.5(3) ?
C7A C7 N8 . . 106.0(3) ?
C7B C7 C6 . . 110.4(3) ?
C7A C7 C6 . . 112.0(3) ?
N8 C7 C6 . . 107.4(3) ?
C7 C7A H7A1 . . 109.5 ?
C7 C7A H7A2 . . 109.5 ?
H7A1 C7A H7A2 . . 109.5 ?
C7 C7A H7A3 . . 109.5 ?
H7A1 C7A H7A3 . . 109.5 ?
H7A2 C7A H7A3 . . 109.5 ?
C7 C7B H7B1 . . 109.5 ?
C7 C7B H7B2 . . 109.5 ?
H7B1 C7B H7B2 . . 109.5 ?
C7 C7B H7B3 . . 109.5 ?
H7B1 C7B H7B3 . . 109.5 ?
H7B2 C7B H7B3 . . 109.5 ?
N8 C9 C10 . . 112.2(3) ?
N8 C9 H9A . . 109.2 ?
C10 C9 H9A . . 109.2 ?
N8 C9 H9B . . 109.2 ?
C10 C9 H9B . . 109.2 ?
H9A C9 H9B . . 107.9 ?
N11 C10 C10A . . 116.3(4) ?
N11 C10 C9 . . 109.1(3) ?
C10A C10 C9 . . 107.9(4) ?
N11 C10 H10 . . 107.7 ?
C10A C10 H10 . . 107.7 ?
C9 C10 H10 . . 107.7 ?
C10 C10A H10A . . 109.5 ?
C10 C10A H10B . . 109.5 ?
H10A C10A H10B . . 109.5 ?
C10 C10A H10C . . 109.5 ?
H10A C10A H10C . . 109.5 ?
H10B C10A H10C . . 109.5 ?
N11 C12 C13 . . 109.9(3) ?
N11 C12 C12A . . 114.5(3) ?
C13 C12 C12A . . 107.5(3) ?
N11 C12 H12 . . 108.3 ?
C13 C12 H12 . . 108.3 ?
C12A C12 H12 . . 108.3 ?
C12 C12A H12A . . 109.5 ?
C12 C12A H12B . . 109.5 ?
H12A C12A H12B . . 109.5 ?
C12 C12A H12C . . 109.5 ?
H12A C12A H12C . . 109.5 ?
H12B C12A H12C . . 109.5 ?
C12 C13 C14 . . 117.7(3) ?
C12 C13 H13A . . 107.9 ?
C14 C13 H13A . . 107.9 ?
C12 C13 H13B . . 107.9 ?
C14 C13 H13B . . 107.9 ?
H13A C13 H13B . . 107.2 ?
C14B C14 N1 . . 110.2(3) ?
C14B C14 C14A . . 110.4(3) ?
N1 C14 C14A . . 105.1(3) ?
C14B C14 C13 . . 109.7(3) ?
N1 C14 C13 . . 108.5(3) ?
C14A C14 C13 . . 112.8(3) ?
C14 C14A H14A . . 109.5 ?
C14 C14A H14B . . 109.5 ?
H14A C14A H14B . . 109.5 ?
C14 C14A H14C . . 109.5 ?
H14A C14A H14C . . 109.5 ?
H14B C14A H14C . . 109.5 ?
C14 C14B H14D . . 109.5 ?
C14 C14B H14E . . 109.5 ?
H14D C14B H14E . . 109.5 ?
C14 C14B H14F . . 109.5 ?
H14D C14B H14F . . 109.5 ?
H14E C14B H14F . . 109.5 ?

loop_
_geom_bond_atom_site_label_1
_geom_bond_atom_site_label_2
_geom_bond_site_symmetry_2
_geom_bond_distance
_geom_bond_publ_flag
Cl1 O4 . 1.408(4) ?
Cl1 O3 . 1.418(3) ?
Cl1 O1 . 1.435(4) ?
Cl1 O2 . 1.445(3) ?
Cl2 O7 . 1.427(3) ?
Cl2 O8 . 1.431(3) ?
Cl2 O5 . 1.440(4) ?
Cl2 O6 . 1.446(3) ?
N1 C2 . 1.493(4) ?
N1 C14 . 1.528(4) ?
N1 H1N . 0.9200 ?
N1 H2N . 0.9200 ?
N4 C5 . 1.489(4) ?
N4 C3 . 1.489(4) ?
N4 H4N . 0.8800 ?
N8 C9 . 1.485(5) ?
N8 C7 . 1.526(4) ?
N8 H8N . 0.9200 ?
N8 H9N . 0.9200 ?
N11 C12 . 1.481(5) ?
N11 C10 . 1.485(5) ?
N11 H11N . 0.8800 ?
C2 C3 . 1.524(5) ?
C2 H2A . 0.9900 ?
C2 H2B . 0.9900 ?
C3 C3A . 1.518(5) ?
C3 H3 . 1.0000 ?
C3A H3A1 . 0.9800 ?
C3A H3A2 . 0.9800 ?
C3A H3A3 . 0.9800 ?
C5 C6 . 1.523(5) ?
C5 C5A . 1.534(5) ?
C5 H5 . 1.0000 ?
C5A H5A1 . 0.9800 ?
C5A H5A2 . 0.9800 ?
C5A H5A3 . 0.9800 ?
C6 C7 . 1.542(5) ?
C6 H6A . 0.9900 ?
C6 H6B . 0.9900 ?
C7 C7B . 1.516(5) ?
C7 C7A . 1.520(5) ?
C7A H7A1 . 0.9800 ?
C7A H7A2 . 0.9800 ?
C7A H7A3 . 0.9800 ?
C7B H7B1 . 0.9800 ?
C7B H7B2 . 0.9800 ?
C7B H7B3 . 0.9800 ?
C9 C10 . 1.524(6) ?
C9 H9A . 0.9900 ?
C9 H9B . 0.9900 ?
C10 C10A . 1.517(6) ?
C10 H10 . 1.0000 ?
C10A H10A . 0.9800 ?
C10A H10B . 0.9800 ?
C10A H10C . 0.9800 ?
C12 C13 . 1.531(5) ?
C12 C12A . 1.539(5) ?
C12 H12 . 1.0000 ?
C12A H12A . 0.9800 ?
C12A H12B . 0.9800 ?
C12A H12C . 0.9800 ?
C13 C14 . 1.533(5) ?
C13 H13A . 0.9900 ?
C13 H13B . 0.9900 ?
C14 C14B . 1.526(5) ?
C14 C14A . 1.529(5) ?
C14A H14A . 0.9800 ?
C14A H14B . 0.9800 ?
C14A H14C . 0.9800 ?
C14B H14D . 0.9800 ?
C14B H14E . 0.9800 ?
C14B H14F . 0.9800 ?

loop_
_geom_hbond_atom_site_label_D
_geom_hbond_atom_site_label_H
_geom_hbond_atom_site_label_A
_geom_hbond_site_symmetry_A
_geom_hbond_distance_DH
_geom_hbond_distance_HA
_geom_hbond_distance_DA
_geom_hbond_angle_DHA
N1 H2n N11 1_555 0.92 2.07 2.841(4) 140
N8 H9n N4 1_555 0.92 1.95 2.763(5) 146
N1 H1n O2 1_555 0.92 2.37 2.963(4) 122
N1 H1n O7 4_566 0.92 2.41 3.169(4) 140
N1 H2n N4 1_555 0.92 2.56 2.929(4) 105
N4 H4n O6 1_555 0.88 2.38 3.212(4) 158
N8 H8n O1 1_555 0.92 2.02 2.937(5) 177
N11 H11n O6 1_555 0.88 2.24 3.087(5) 162
C2 H2a O1 1_655 0.99 2.57 3.109(5) 114
C9 H9a O5 1_455 0.99 2.57 3.498(6) 155
C12a H12b O8 1_555 0.98 2.56 3.487(5) 158

loop_
_geom_torsion_atom_site_label_1
_geom_torsion_atom_site_label_2
_geom_torsion_atom_site_label_3
_geom_torsion_atom_site_label_4
_geom_torsion_site_symmetry_1
_geom_torsion_site_symmetry_2
_geom_torsion_site_symmetry_3
_geom_torsion_site_symmetry_4
_geom_torsion
_geom_torsion_publ_flag
C14 N1 C2 C3 . . . . 180.0(3) ?
C5 N4 C3 C3A . . . . -63.2(4) ?
C5 N4 C3 C2 . . . . 172.2(3) ?
N1 C2 C3 N4 . . . . 62.0(4) ?
N1 C2 C3 C3A . . . . -61.8(4) ?
C3 N4 C5 C6 . . . . 169.6(3) ?
C3 N4 C5 C5A . . . . -66.6(4) ?
N4 C5 C6 C7 . . . . -63.7(4) ?
C5A C5 C6 C7 . . . . 171.8(3) ?
C9 N8 C7 C7B . . . . -37.0(4) ?
C9 N8 C7 C7A . . . . -156.5(3) ?
C9 N8 C7 C6 . . . . 83.6(4) ?
C5 C6 C7 C7B . . . . -173.8(3) ?
C5 C6 C7 C7A . . . . -50.5(4) ?
C5 C6 C7 N8 . . . . 65.6(4) ?
C7 N8 C9 C10 . . . . -179.3(3) ?
C12 N11 C10 C10A . . . . 49.5(5) ?
C12 N11 C10 C9 . . . . 171.8(3) ?
N8 C9 C10 N11 . . . . 70.5(4) ?
N8 C9 C10 C10A . . . . -162.3(4) ?
C10 N11 C12 C13 . . . . 152.2(3) ?
C10 N11 C12 C12A . . . . -86.7(4) ?
N11 C12 C13 C14 . . . . -61.2(4) ?
C12A C12 C13 C14 . . . . 173.6(3) ?
C2 N1 C14 C14B . . . . -44.5(4) ?
C2 N1 C14 C14A . . . . -163.4(3) ?
C2 N1 C14 C13 . . . . 75.7(4) ?
C12 C13 C14 C14B . . . . -171.8(3) ?
C12 C13 C14 N1 . . . . 67.7(4) ?
C12 C13 C14 C14A . . . . -48.3(4) ?
